data_4318609
loop_
_publ_author_name
'L. Valencia'
'J. Martinez'
'A. Mac\'ias'
'R. Bastida'
'R. A. Carvalho'
'C. F. G. C. Geraldes'

_publ_section_title
;
 X-ray Diffraction and 1H NMR in Solution: Structural Determination of
 Lanthanide Complexes of a Py2N6Ac4 Ligand
;
_journal_name_full 'Inorganic Chemistry'
_journal_page_first 5300
_journal_page_last 5312
_journal_paper_doi 10.1021/ic0257017
_journal_volume 41
_journal_year 2002
_chemical_formula_moiety '[LuHL].3H2O'
_chemical_formula_sum 'C26 H30 Lu N6 O11'
_chemical_formula_weight 777.53
_chemical_name_systematic
;
 ?
;
_space_group_IT_number 15
_symmetry_cell_setting monoclinic
_symmetry_space_group_name_Hall '-C 2yc'
_symmetry_space_group_name_H-M 'C 1 2/c 1'
_atom_sites_solution_hydrogens geom
_atom_sites_solution_primary direct
_atom_sites_solution_secondary difmap
_audit_creation_method SHELXL-97
_cell_angle_alpha 90.00
_cell_angle_beta 90.058(4)
_cell_angle_gamma 90.00
_cell_formula_units_Z 8
_cell_length_a 37.528(4)
_cell_length_b 11.0481(12)
_cell_length_c 14.6051(15)
_cell_measurement_temperature 293(2)
_cell_volume 6055.5(11)
_computing_cell_refinement 'BRUKER Smart'
_computing_data_collection 'BRUKER Smart'
_computing_structure_refinement 'SHELXL-97 (Sheldrick, 1997)'
_computing_structure_solution 'SHELXS-97 (Sheldrick, 1990)'
_diffrn_ambient_temperature 293(2)
_diffrn_measured_fraction_theta_full 0.996
_diffrn_measured_fraction_theta_max 0.996
_diffrn_measurement_device_type Smart-CCD-1000
_diffrn_measurement_method 'omega scans'
_diffrn_radiation_monochromator graphite
_diffrn_radiation_source 'fine-focus sealed tube'
_diffrn_radiation_type MoK\a
_diffrn_radiation_wavelength 0.71073
_diffrn_reflns_av_R_equivalents 0.0298
_diffrn_reflns_av_sigmaI/netI 0.0256
_diffrn_reflns_limit_h_max 57
_diffrn_reflns_limit_h_min -57
_diffrn_reflns_limit_k_max 14
_diffrn_reflns_limit_k_min -16
_diffrn_reflns_limit_l_max 19
_diffrn_reflns_limit_l_min -22
_diffrn_reflns_number 47679
_diffrn_reflns_theta_full 33.16
_diffrn_reflns_theta_max 33.16
_diffrn_reflns_theta_min 1.92
_exptl_absorpt_coefficient_mu 3.328
_exptl_absorpt_correction_T_max 1.000000
_exptl_absorpt_correction_T_min 0.764776
_exptl_absorpt_correction_type 'empirical(Sadabs, Sheldrick, 1996)'
_exptl_crystal_colour colourless
_exptl_crystal_density_diffrn 1.706
_exptl_crystal_density_method 'not measured'
_exptl_crystal_description prism
_exptl_crystal_F_000 3096
_exptl_crystal_size_max 0.60
_exptl_crystal_size_mid 0.56
_exptl_crystal_size_min 0.47
_refine_diff_density_max 1.206
_refine_diff_density_min -1.264
_refine_diff_density_rms 0.116
_refine_ls_extinction_method none
_refine_ls_goodness_of_fit_ref 1.059
_refine_ls_hydrogen_treatment mixed
_refine_ls_matrix_type full
_refine_ls_number_parameters 461
_refine_ls_number_reflns 11514
_refine_ls_number_restraints 0
_refine_ls_restrained_S_all 1.059
_refine_ls_R_factor_all 0.0438
_refine_ls_R_factor_gt 0.0258
_refine_ls_shift/su_max 0.012
_refine_ls_shift/su_mean 0.000
_refine_ls_structure_factor_coef Fsqd
_refine_ls_weighting_details 'calc w=1/[\s^2^(Fo^2^)+(0.0319P)^2^+7.6817P] where P=(Fo^2^+2Fc^2^)/3'
_refine_ls_weighting_scheme calc
_refine_ls_wR_factor_gt 0.0638
_refine_ls_wR_factor_ref 0.0730
_reflns_number_gt 8681
_reflns_number_total 11514
_reflns_threshold_expression >2sigma(I)
_cod_data_source_file ic0257017_s10.cif
_cod_data_source_block laura
_cod_original_cell_volume 6055.4(11)
_cod_database_code 4318609

loop_
_symmetry_equiv_pos_as_xyz
'x, y, z'
'-x, y, -z+1/2'
'x+1/2, y+1/2, z'
'-x+1/2, y+1/2, -z+1/2'
'-x, -y, -z'
'x, -y, z-1/2'
'-x+1/2, -y+1/2, -z'
'x+1/2, -y+1/2, z-1/2'

loop_
_atom_site_label
_atom_site_type_symbol
_atom_site_fract_x
_atom_site_fract_y
_atom_site_fract_z
_atom_site_U_iso_or_equiv
_atom_site_adp_type
_atom_site_occupancy
_atom_site_symmetry_multiplicity
_atom_site_calc_flag
_atom_site_refinement_flags
_atom_site_disorder_assembly
_atom_site_disorder_group
Lu Lu 0.117126(2) 0.743176(7) 0.111907(6) 0.02543(3) Uani 1 1 d . . .
C1 C 0.17941(7) 0.7179(3) -0.05334(19) 0.0382(5) Uani 1 1 d . . .
C2 C 0.20446(7) 0.6649(3) -0.1096(2) 0.0473(7) Uani 1 1 d . A .
H2 H 0.2086 0.6961 -0.1678 0.057 Uiso 1 1 calc R . .
C3 C 0.22315(8) 0.5663(3) -0.0795(2) 0.0519(8) Uani 1 1 d . . .
H3 H 0.2391 0.5273 -0.1181 0.062 Uiso 1 1 calc R A .
C4 C 0.21803(7) 0.5254(3) 0.0086(2) 0.0452(6) Uani 1 1 d . A .
H4 H 0.2313 0.4611 0.0316 0.054 Uiso 1 1 calc R . .
C5 C 0.19244(6) 0.5828(2) 0.06232(19) 0.0361(5) Uani 1 1 d . . .
C6 C 0.18966(7) 0.5555(3) 0.1629(2) 0.0413(6) Uani 1 1 d . A .
H6A H 0.1960 0.4714 0.1729 0.050 Uiso 1 1 calc R . .
H6B H 0.2068 0.6049 0.1956 0.050 Uiso 1 1 calc R . .
C7 C 0.13320(7) 0.4631(2) 0.20457(19) 0.0387(5) Uani 1 1 d . . .
H7A H 0.1151 0.4691 0.2517 0.046 Uiso 1 1 calc R A .
H7B H 0.1490 0.3971 0.2209 0.046 Uiso 1 1 calc R . .
C8 C 0.11567(7) 0.4352(2) 0.11449(18) 0.0380(6) Uani 1 1 d . A .
H8A H 0.1337 0.4283 0.0673 0.046 Uiso 1 1 calc R . .
H8B H 0.1033 0.3582 0.1187 0.046 Uiso 1 1 calc R . .
C9 C 0.05786(7) 0.5237(2) 0.14887(19) 0.0368(5) Uani 1 1 d . . .
H9A H 0.0652 0.5211 0.2125 0.044 Uiso 1 1 calc R A .
H9B H 0.0450 0.4496 0.1355 0.044 Uiso 1 1 calc R . .
C10 C 0.03390(6) 0.6305(2) 0.13364(17) 0.0329(5) Uani 1 1 d . A .
C11 C -0.00290(7) 0.6208(3) 0.1368(2) 0.0434(6) Uani 1 1 d . . .
H11 H -0.0137 0.5459 0.1450 0.052 Uiso 1 1 calc R A .
C12 C -0.02314(7) 0.7242(3) 0.1277(2) 0.0497(7) Uani 1 1 d . A .
H12 H -0.0478 0.7206 0.1321 0.060 Uiso 1 1 calc R . .
C13 C -0.00623(7) 0.8334(3) 0.1119(2) 0.0478(7) Uani 1 1 d . . .
H13 H -0.0194 0.9043 0.1056 0.057 Uiso 1 1 calc R A .
C14 C 0.03045(7) 0.8354(2) 0.1057(2) 0.0385(5) Uani 1 1 d . A .
O5 O 0.05868(11) 1.1907(3) 0.1736(2) 0.0627(13) Uani 0.700(6) 1 d P A 1
O6 O 0.0626(2) 1.1328(5) 0.3194(3) 0.084(2) Uani 0.700(6) 1 d P A 1
N5 N 0.0870(3) 0.9544(10) 0.1124(6) 0.0299(13) Uani 0.700(6) 1 d P A 1
C15 C 0.0507(4) 0.9411(11) 0.0697(9) 0.0370(17) Uani 0.700(6) 1 d P A 1
H15A H 0.0371 1.0143 0.0809 0.044 Uiso 0.700(6) 1 calc PR A 1
H15B H 0.0534 0.9324 0.0040 0.044 Uiso 0.700(6) 1 calc PR A 1
C16 C 0.1078(4) 1.0494(12) 0.0605(10) 0.040(3) Uani 0.700(6) 1 d P A 1
H16A H 0.0921 1.1142 0.0410 0.047 Uiso 0.700(6) 1 calc PR A 1
H16B H 0.1262 1.0837 0.0994 0.047 Uiso 0.700(6) 1 calc PR A 1
C23 C 0.0816(3) 0.9924(10) 0.2105(8) 0.0362(17) Uani 0.700(6) 1 d P A 1
H23A H 0.1044 0.9861 0.2414 0.043 Uiso 0.700(6) 1 calc PR A 1
H23B H 0.0657 0.9340 0.2388 0.043 Uiso 0.700(6) 1 calc PR A 1
C24 C 0.06682(15) 1.1171(5) 0.2297(4) 0.0411(11) Uani 0.700(6) 1 d P A 1
O6' O 0.0852(3) 1.1893(7) 0.2539(8) 0.074(4) Uani 0.300(6) 1 d P A 2
O5' O 0.0413(4) 1.0940(12) 0.3149(12) 0.107(5) Uani 0.300(6) 1 d P A 2
N5' N 0.0832(7) 0.961(2) 0.1349(15) 0.026(3) Uani 0.300(6) 1 d P A 2
C15' C 0.0487(9) 0.959(3) 0.089(2) 0.039(6) Uani 0.300(6) 1 d P A 2
H15C H 0.0519 0.9716 0.0236 0.047 Uiso 0.300(6) 1 calc PR A 2
H15D H 0.0337 1.0237 0.1122 0.047 Uiso 0.300(6) 1 calc PR A 2
C16' C 0.1066(10) 1.044(3) 0.082(2) 0.037(5) Uani 0.300(6) 1 d P A 2
H16C H 0.1263 1.0663 0.1216 0.045 Uiso 0.300(6) 1 calc PR A 2
H16D H 0.0932 1.1167 0.0694 0.045 Uiso 0.300(6) 1 calc PR A 2
C23' C 0.0851(8) 0.977(2) 0.2323(19) 0.043(5) Uani 0.300(6) 1 d P A 2
H23C H 0.1100 0.9765 0.2499 0.052 Uiso 0.300(6) 1 calc PR A 2
H23D H 0.0740 0.9070 0.2608 0.052 Uiso 0.300(6) 1 calc PR A 2
C24' C 0.0671(4) 1.0953(13) 0.2739(15) 0.056(4) Uani 0.300(6) 1 d P A 2
C17 C 0.12353(8) 0.9924(2) -0.0171(2) 0.0445(6) Uani 1 1 d . . .
H17A H 0.1359 1.0532 -0.0529 0.053 Uiso 1 1 calc R A 1
H17B H 0.1047 0.9591 -0.0551 0.053 Uiso 1 1 calc R A 1
C18 C 0.16016(8) 0.8321(3) -0.07876(18) 0.0422(6) Uani 1 1 d . A .
H18A H 0.1758 0.8842 -0.1140 0.051 Uiso 1 1 calc R . .
H18B H 0.1395 0.8129 -0.1161 0.051 Uiso 1 1 calc R . .
C19 C 0.15638(7) 0.6268(2) 0.29531(17) 0.0357(5) Uani 1 1 d . . .
H19A H 0.1765 0.6815 0.2990 0.043 Uiso 1 1 calc R A .
H19B H 0.1605 0.5611 0.3381 0.043 Uiso 1 1 calc R . .
C20 C 0.12264(6) 0.6941(2) 0.32218(17) 0.0317(5) Uani 1 1 d . A .
C21 C 0.07855(8) 0.5167(2) -0.00779(18) 0.0408(6) Uani 1 1 d . . .
H21A H 0.0549 0.4815 -0.0089 0.049 Uiso 1 1 calc R A .
H21B H 0.0946 0.4604 -0.0376 0.049 Uiso 1 1 calc R . .
C22 C 0.07803(8) 0.6332(2) -0.06145(19) 0.0410(6) Uani 1 1 d . A .
C25 C 0.18050(7) 0.9445(2) 0.05363(19) 0.0395(6) Uani 1 1 d . . .
H25A H 0.1824 1.0302 0.0400 0.047 Uiso 1 1 calc R A .
H25B H 0.2016 0.9051 0.0294 0.047 Uiso 1 1 calc R . .
C26 C 0.17995(7) 0.9283(2) 0.15666(19) 0.0353(5) Uani 1 1 d . A .
N1 N 0.17226(5) 0.67289(19) 0.03060(15) 0.0344(4) Uani 1 1 d . A .
N2 N 0.15384(5) 0.57756(18) 0.20167(14) 0.0313(4) Uani 1 1 d . A .
N3 N 0.08987(5) 0.53173(17) 0.08903(14) 0.0314(4) Uani 1 1 d . A .
N4 N 0.05043(5) 0.73661(17) 0.11859(16) 0.0317(4) Uani 1 1 d . A .
N6 N 0.14866(5) 0.89533(18) 0.00598(15) 0.0349(4) Uani 1 1 d . A .
O1 O 0.10078(4) 0.71831(16) 0.25915(12) 0.0324(3) Uani 1 1 d . A .
O2 O 0.11874(6) 0.7211(2) 0.40417(14) 0.0446(4) Uani 1 1 d . . .
O3 O 0.09545(5) 0.72128(17) -0.03028(13) 0.0394(4) Uani 1 1 d . A .
O4 O 0.06123(9) 0.6338(2) -0.13427(18) 0.0880(11) Uani 1 1 d . . .
O7 O 0.15727(4) 0.85502(16) 0.18953(12) 0.0361(4) Uani 1 1 d . A .
O8 O 0.20214(5) 0.98386(19) 0.20356(14) 0.0477(5) Uani 1 1 d . . .
O1W O 0.18258(8) 0.7482(2) 0.4969(2) 0.0633(7) Uani 1 1 d . . .
O2W O 0.22390(7) 0.8467(3) 0.3574(2) 0.0833(9) Uani 1 1 d . . .
O3W O 0.21047(9) 1.2309(2) 0.1695(2) 0.0692(8) Uani 1 1 d . . .

loop_
_atom_site_aniso_label
_atom_site_aniso_U_11
_atom_site_aniso_U_22
_atom_site_aniso_U_33
_atom_site_aniso_U_23
_atom_site_aniso_U_13
_atom_site_aniso_U_12
Lu 0.02450(5) 0.02294(5) 0.02885(5) 0.00105(3) -0.00130(3) -0.00203(3)
C1 0.0357(12) 0.0451(13) 0.0338(13) -0.0007(11) 0.0015(10) -0.0102(10)
C2 0.0404(14) 0.0658(19) 0.0358(14) -0.0058(13) 0.0079(11) -0.0114(13)
C3 0.0351(13) 0.071(2) 0.0494(18) -0.0166(15) 0.0085(12) -0.0005(13)
C4 0.0317(12) 0.0500(15) 0.0539(18) -0.0098(13) 0.0031(12) 0.0053(11)
C5 0.0293(11) 0.0375(12) 0.0416(14) -0.0034(10) 0.0028(10) -0.0001(9)
C6 0.0367(13) 0.0446(14) 0.0426(15) 0.0060(12) 0.0000(11) 0.0122(11)
C7 0.0444(13) 0.0271(11) 0.0447(15) 0.0061(10) -0.0033(11) 0.0020(9)
C8 0.0460(14) 0.0232(10) 0.0446(15) -0.0011(10) -0.0008(12) 0.0012(9)
C9 0.0374(12) 0.0320(11) 0.0410(14) 0.0040(10) -0.0010(11) -0.0088(9)
C10 0.0296(10) 0.0367(12) 0.0324(12) -0.0022(9) -0.0016(9) -0.0072(9)
C11 0.0325(12) 0.0532(16) 0.0447(16) -0.0007(12) -0.0004(11) -0.0143(11)
C12 0.0254(11) 0.0691(19) 0.0548(18) -0.0014(15) -0.0010(11) -0.0043(12)
C13 0.0301(12) 0.0529(17) 0.0604(19) -0.0031(14) -0.0035(12) 0.0067(11)
C14 0.0300(11) 0.0361(12) 0.0493(16) -0.0026(11) -0.0042(10) 0.0021(9)
O5 0.101(3) 0.0332(16) 0.054(2) 0.0001(14) 0.0064(19) 0.0222(16)
O6 0.153(7) 0.057(3) 0.042(2) -0.020(2) -0.027(3) 0.040(3)
N5 0.030(3) 0.029(2) 0.032(4) -0.007(2) 0.004(2) 0.001(2)
C15 0.037(3) 0.026(5) 0.048(4) -0.005(3) -0.008(3) 0.008(3)
C16 0.043(3) 0.028(3) 0.047(6) 0.012(3) -0.007(4) -0.010(2)
C23 0.038(3) 0.027(3) 0.043(4) 0.001(2) -0.006(3) 0.004(2)
C24 0.051(2) 0.030(2) 0.042(3) -0.0076(19) -0.004(2) 0.0030(17)
O6' 0.082(6) 0.033(4) 0.105(9) -0.025(4) 0.012(6) -0.007(4)
O5' 0.089(9) 0.071(7) 0.163(14) -0.049(8) 0.042(9) -0.003(6)
N5' 0.025(4) 0.014(3) 0.038(11) -0.010(6) 0.017(6) 0.004(3)
C15' 0.032(6) 0.013(5) 0.072(17) -0.014(6) -0.006(9) 0.002(4)
C16' 0.046(7) 0.015(4) 0.052(15) 0.015(7) 0.006(8) 0.004(4)
C23' 0.050(7) 0.024(7) 0.054(14) -0.013(8) -0.011(8) 0.016(5)
C24' 0.058(8) 0.040(7) 0.069(12) 0.005(8) -0.017(8) 0.001(5)
C17 0.0466(14) 0.0322(12) 0.0546(17) 0.0130(12) -0.0111(13) -0.0057(10)
C18 0.0465(14) 0.0459(14) 0.0342(14) 0.0087(11) -0.0005(11) -0.0102(11)
C19 0.0389(12) 0.0361(12) 0.0320(13) 0.0021(10) -0.0053(10) 0.0022(9)
C20 0.0352(11) 0.0282(10) 0.0317(12) 0.0008(9) 0.0031(9) -0.0067(8)
C21 0.0565(16) 0.0318(12) 0.0341(13) -0.0045(10) -0.0068(12) -0.0056(11)
C22 0.0500(15) 0.0382(13) 0.0347(13) 0.0041(10) -0.0072(11) -0.0116(11)
C25 0.0379(12) 0.0369(12) 0.0438(15) 0.0063(11) -0.0034(11) -0.0122(10)
C26 0.0324(11) 0.0303(11) 0.0433(14) 0.0024(10) -0.0029(10) -0.0021(9)
N1 0.0331(10) 0.0357(10) 0.0343(11) 0.0010(8) 0.0019(8) -0.0006(8)
N2 0.0318(9) 0.0298(9) 0.0324(10) 0.0018(8) 0.0001(8) 0.0020(7)
N3 0.0372(10) 0.0241(8) 0.0328(10) -0.0004(7) -0.0019(8) -0.0018(7)
N4 0.0266(8) 0.0309(9) 0.0376(11) -0.0014(8) -0.0028(8) -0.0025(7)
N6 0.0353(10) 0.0311(9) 0.0382(12) 0.0060(8) -0.0053(9) -0.0074(8)
O1 0.0304(8) 0.0364(8) 0.0305(9) 0.0003(7) 0.0020(7) -0.0009(7)
O2 0.0490(11) 0.0526(11) 0.0322(10) -0.0044(8) 0.0032(8) -0.0054(9)
O3 0.0454(10) 0.0379(9) 0.0348(10) 0.0045(8) -0.0082(8) -0.0134(8)
O4 0.139(3) 0.0638(16) 0.0607(16) 0.0285(13) -0.0593(17) -0.0537(17)
O7 0.0349(8) 0.0351(9) 0.0382(10) 0.0030(7) -0.0058(7) -0.0108(7)
O8 0.0443(10) 0.0486(11) 0.0502(12) 0.0034(9) -0.0124(9) -0.0176(9)
O1W 0.0725(17) 0.0600(16) 0.0572(16) -0.0071(10) -0.0188(13) 0.0059(11)
O2W 0.0685(17) 0.110(2) 0.0715(18) 0.0218(17) -0.0145(14) -0.0083(16)
O3W 0.101(2) 0.0517(13) 0.0546(15) -0.0070(11) -0.0128(14) -0.0134(13)

loop_
_atom_type_symbol
_atom_type_description
_atom_type_scat_dispersion_real
_atom_type_scat_dispersion_imag
_atom_type_scat_source
C C 0.0033 0.0016 'International Tables Vol C Tables 4.2.6.8 and 6.1.1.4'
H H 0.0000 0.0000 'International Tables Vol C Tables 4.2.6.8 and 6.1.1.4'
N N 0.0061 0.0033 'International Tables Vol C Tables 4.2.6.8 and 6.1.1.4'
O O 0.0106 0.0060 'International Tables Vol C Tables 4.2.6.8 and 6.1.1.4'
Lu Lu -0.4720 5.8584 'International Tables Vol C Tables 4.2.6.8 and 6.1.1.4'

loop_
_geom_angle_atom_site_label_1
_geom_angle_atom_site_label_2
_geom_angle_atom_site_label_3
_geom_angle
_geom_angle_site_symmetry_1
_geom_angle_site_symmetry_3
_geom_angle_publ_flag
O3 Lu O7 140.05(6) . . ?
O3 Lu O1 140.51(7) . . ?
O7 Lu O1 76.66(6) . . ?
O3 Lu N4 70.83(7) . . ?
O7 Lu N4 131.57(7) . . ?
O1 Lu N4 71.73(7) . . ?
O3 Lu N1 80.03(7) . . ?
O7 Lu N1 81.76(7) . . ?
O1 Lu N1 129.72(7) . . ?
N4 Lu N1 146.45(7) . . ?
O3 Lu N3 68.77(7) . . ?
O7 Lu N3 146.00(6) . . ?
O1 Lu N3 84.53(7) . . ?
N4 Lu N3 65.27(6) . . ?
N1 Lu N3 89.17(7) . . ?
O3 Lu N6 71.36(7) . . ?
O7 Lu N6 68.70(6) . . ?
O1 Lu N6 141.17(7) . . ?
N4 Lu N6 120.14(7) . . ?
N1 Lu N6 62.48(7) . . ?
N3 Lu N6 134.29(7) . . ?
O3 Lu N5 86.7(2) . . ?
O7 Lu N5 78.3(3) . . ?
O1 Lu N5 89.3(2) . . ?
N4 Lu N5 65.8(3) . . ?
N1 Lu N5 129.8(2) . . ?
N3 Lu N5 130.1(3) . . ?
N6 Lu N5 67.3(2) . . ?
O3 Lu N2 125.03(7) . . ?
O7 Lu N2 77.40(6) . . ?
O1 Lu N2 65.41(6) . . ?
N4 Lu N2 118.79(6) . . ?
N1 Lu N2 65.81(7) . . ?
N3 Lu N2 69.03(6) . . ?
N6 Lu N2 120.76(6) . . ?
N5 Lu N2 148.2(2) . . ?
O3 Lu N5' 92.3(5) . . ?
O7 Lu N5' 76.6(6) . . ?
O1 Lu N5' 82.2(4) . . ?
N4 Lu N5' 63.7(5) . . ?
N1 Lu N5' 135.4(4) . . ?
N3 Lu N5' 128.9(6) . . ?
N6 Lu N5' 73.4(4) . . ?
N5 Lu N5' 7.1(6) . . ?
N2 Lu N5' 142.2(5) . . ?
N1 C1 C2 121.4(3) . . ?
N1 C1 C18 116.0(2) . . ?
C2 C1 C18 122.5(3) . . ?
C3 C2 C1 119.7(3) . . ?
C2 C3 C4 119.3(3) . . ?
C3 C4 C5 118.3(3) . . ?
N1 C5 C4 122.4(3) . . ?
N1 C5 C6 116.7(2) . . ?
C4 C5 C6 120.5(2) . . ?
N2 C6 C5 113.9(2) . . ?
N2 C7 C8 112.2(2) . . ?
N3 C8 C7 110.8(2) . . ?
N3 C9 C10 110.5(2) . . ?
N4 C10 C11 122.2(2) . . ?
N4 C10 C9 115.7(2) . . ?
C11 C10 C9 122.1(2) . . ?
C12 C11 C10 118.8(3) . . ?
C11 C12 C13 119.1(2) . . ?
C14 C13 C12 118.9(3) . . ?
N4 C14 C13 122.5(3) . . ?
N4 C14 C15 113.8(5) . . ?
C13 C14 C15 123.0(6) . . ?
N4 C14 C15' 119.7(12) . . ?
C13 C14 C15' 117.8(12) . . ?
C15 C14 C15' 13.1(13) . . ?
C15 N5 C23 107.4(8) . . ?
C15 N5 C16 109.1(11) . . ?
C23 N5 C16 110.7(10) . . ?
C15 N5 Lu 107.8(7) . . ?
C23 N5 Lu 108.3(7) . . ?
C16 N5 Lu 113.4(7) . . ?
C14 C15 N5 113.0(11) . . ?
C17 C16 N5 107.8(9) . . ?
N5 C23 C24 118.7(7) . . ?
O5 C24 O6 123.7(4) . . ?
O5 C24 C23 126.0(6) . . ?
O6 C24 C23 110.2(6) . . ?
C23' N5' C15' 120(2) . . ?
C23' N5' C16' 114(3) . . ?
C15' N5' C16' 107(3) . . ?
C23' N5' Lu 101.8(17) . . ?
C15' N5' Lu 110.0(14) . . ?
C16' N5' Lu 101.6(14) . . ?
N5' C15' C14 109(2) . . ?
N5' C16' C17 118(2) . . ?
N5' C23' C24' 117.2(17) . . ?
O5' C24' O6' 125.7(17) . . ?
O5' C24' C23' 123.3(17) . . ?
O6' C24' C23' 111.0(18) . . ?
C16 C17 N6 114.0(6) . . ?
C16 C17 C16' 7.5(14) . . ?
N6 C17 C16' 106.9(10) . . ?
N6 C18 C1 109.2(2) . . ?
N2 C19 C20 111.5(2) . . ?
O2 C20 O1 125.1(2) . . ?
O2 C20 C19 117.7(2) . . ?
O1 C20 C19 117.2(2) . . ?
N3 C21 C22 113.8(2) . . ?
O4 C22 O3 124.9(3) . . ?
O4 C22 C21 117.3(2) . . ?
O3 C22 C21 117.8(2) . . ?
N6 C25 C26 114.2(2) . . ?
O8 C26 O7 123.8(3) . . ?
O8 C26 C25 118.7(2) . . ?
O7 C26 C25 117.5(2) . . ?
C5 N1 C1 118.5(2) . . ?
C5 N1 Lu 122.33(17) . . ?
C1 N1 Lu 118.72(17) . . ?
C19 N2 C6 111.0(2) . . ?
C19 N2 C7 108.7(2) . . ?
C6 N2 C7 110.2(2) . . ?
C19 N2 Lu 103.78(14) . . ?
C6 N2 Lu 113.47(15) . . ?
C7 N2 Lu 109.45(14) . . ?
C21 N3 C8 110.08(19) . . ?
C21 N3 C9 108.8(2) . . ?
C8 N3 C9 109.61(19) . . ?
C21 N3 Lu 109.77(14) . . ?
C8 N3 Lu 111.11(14) . . ?
C9 N3 Lu 107.41(14) . . ?
C14 N4 C10 118.4(2) . . ?
C14 N4 Lu 122.07(16) . . ?
C10 N4 Lu 119.51(15) . . ?
C17 N6 C25 110.9(2) . . ?
C17 N6 C18 109.9(2) . . ?
C25 N6 C18 109.2(2) . . ?
C17 N6 Lu 108.65(16) . . ?
C25 N6 Lu 109.12(15) . . ?
C18 N6 Lu 109.13(14) . . ?
C20 O1 Lu 123.02(15) . . ?
C22 O3 Lu 127.36(17) . . ?
C26 O7 Lu 127.42(17) . . ?

loop_
_geom_bond_atom_site_label_1
_geom_bond_atom_site_label_2
_geom_bond_distance
_geom_bond_site_symmetry_2
_geom_bond_publ_flag
Lu O3 2.2425(19) . ?
Lu O7 2.2534(16) . ?
Lu O1 2.2536(17) . ?
Lu N4 2.506(2) . ?
Lu N1 2.510(2) . ?
Lu N3 2.5719(19) . ?
Lu N6 2.574(2) . ?
Lu N5 2.593(11) . ?
Lu N2 2.638(2) . ?
Lu N5' 2.74(2) . ?
C1 N1 1.350(3) . ?
C1 C2 1.380(4) . ?
C1 C18 1.500(4) . ?
C2 C3 1.368(5) . ?
C3 C4 1.378(4) . ?
C4 C5 1.393(4) . ?
C5 N1 1.334(3) . ?
C5 C6 1.503(4) . ?
C6 N2 1.480(3) . ?
C7 N2 1.483(3) . ?
C7 C8 1.502(4) . ?
C8 N3 1.488(3) . ?
C9 N3 1.489(3) . ?
C9 C10 1.501(4) . ?
C10 N4 1.344(3) . ?
C10 C11 1.386(3) . ?
C11 C12 1.378(4) . ?
C12 C13 1.383(4) . ?
C13 C14 1.380(4) . ?
C14 N4 1.337(3) . ?
C14 C15 1.490(16) . ?
C14 C15' 1.55(3) . ?
O5 C24 1.193(7) . ?
O6 C24 1.332(7) . ?
N5 C15 1.51(2) . ?
N5 C23 1.506(14) . ?
N5 C16 1.514(17) . ?
C16 C17 1.424(15) . ?
C23 C24 1.511(13) . ?
O6' C24' 1.275(18) . ?
O5' C24' 1.14(2) . ?
N5' C23' 1.44(3) . ?
N5' C15' 1.46(5) . ?
N5' C16' 1.48(4) . ?
C16' C17 1.68(3) . ?
C23' C24' 1.59(3) . ?
C17 N6 1.467(3) . ?
C18 N6 1.486(4) . ?
C19 N2 1.475(3) . ?
C19 C20 1.520(3) . ?
C20 O2 1.243(3) . ?
C20 O1 1.261(3) . ?
C21 N3 1.485(3) . ?
C21 C22 1.507(4) . ?
C22 O4 1.236(3) . ?
C22 O3 1.257(3) . ?
C25 N6 1.485(3) . ?
C25 C26 1.515(4) . ?
C26 O8 1.241(3) . ?
C26 O7 1.269(3) . ?
